data_2021996
loop_
_publ_author_name
'Bojarska, Joanna'
'Remko, Milan'
'Madura, Izabela D.'
'Kaczmarek, Krzysztof'
'Zabrocki, Janusz'
'Wolf, Wojciech M.'

_publ_section_title
;
 Synthesis, experimental and <i>in silico</i> studies of
 <i>N</i>-fluorenylmethoxycarbonyl-<i>O</i>-<i>tert</i>-butyl-<i>N</i>-methyltyrosine,
 coupled with CSD data: a survey of interactions in the crystal structures
 of Fmoc--amino acids
;
_journal_coeditor_code QP3039
_journal_issue 4
_journal_name_full 'Acta Crystallographica Section C'
_journal_page_first
;
;
_journal_paper_doi 10.1107/S2053229620003009
_journal_volume 76
_journal_year 2020
_chemical_absolute_configuration rm
_chemical_formula_iupac 'C29 H31 N O5'
_chemical_formula_moiety 'C29 H31 N O5'
_chemical_formula_sum 'C29 H31 N O5'
_chemical_formula_weight 473.55
_chemical_name_common
;
N-fluorenyl-methylen-xycarbonyl-O-tert-butyl-N-methyl-tyrosine;
Fmoc-N-Me-Tyr(t-Bu)-OH
;
_chemical_name_systematic
'2-{[(9<i>H</i>-Fluoren-9-ylmethoxy)carbonyl](methyl)amino}-3-{4-[(2-hydroxypropan-2-yl)oxy]phenyl}propanoic acid'
_space_group_crystal_system orthorhombic
_space_group_IT_number 19
_space_group_name_Hall 'P 2ac 2ab'
_space_group_name_H-M_alt 'P 21 21 21'
_atom_sites_solution_hydrogens mixed
_atom_sites_solution_primary direct
_atom_sites_solution_secondary difmap
_audit_creation_method SHELXL-2014
_cell_angle_alpha 90
_cell_angle_beta 90
_cell_angle_gamma 90
_cell_formula_units_Z 4
_cell_length_a 6.4917(3)
_cell_length_b 17.5357(7)
_cell_length_c 22.2418(8)
_cell_measurement_reflns_used 9925
_cell_measurement_temperature 296(2)
_cell_measurement_theta_max 28.57
_cell_measurement_theta_min 2.32
_cell_volume 2531.93(18)
_computing_cell_refinement
;
XSCANS (Siemens, 1996)
;
_computing_data_collection
;
XSCANS (Siemens, 1996)
;
_computing_data_reduction
;
XSCANS (Siemens, 1996)
;
_computing_publication_material
;
SHELXL2014 (Sheldrick, 2015b)
;
_computing_structure_refinement
;
SHELXL2014 (Sheldrick, 2015b)
;
_computing_structure_solution
;
SHELXT (Sheldrick, 2015a)
;
_diffrn_ambient_temperature 296(2)
_diffrn_measured_fraction_theta_full 1.000
_diffrn_measured_fraction_theta_max 1.000
_diffrn_measurement_device_type 'Siemens P3 CCD area detector'
_diffrn_measurement_method 'profile data from \q/2\q scans'
_diffrn_radiation_type MoK\a
_diffrn_radiation_wavelength 0.71073
_diffrn_reflns_av_R_equivalents 0.0217
_diffrn_reflns_av_unetI/netI 0.0100
_diffrn_reflns_limit_h_max 8
_diffrn_reflns_limit_h_min -8
_diffrn_reflns_limit_k_max 22
_diffrn_reflns_limit_k_min -22
_diffrn_reflns_limit_l_max 28
_diffrn_reflns_limit_l_min -28
_diffrn_reflns_number 58330
_diffrn_reflns_theta_full 25.242
_diffrn_reflns_theta_max 27.490
_diffrn_reflns_theta_min 1.479
_diffrn_source 'fine-focus sealed tube'
_exptl_absorpt_coefficient_mu 0.085
_exptl_absorpt_correction_T_max 0.992
_exptl_absorpt_correction_T_min 0.872
_exptl_absorpt_correction_type multi-scan
_exptl_absorpt_process_details
;
(SADABS; Sheldrick, 2008)
;
_exptl_crystal_colour colourless
_exptl_crystal_density_diffrn 1.242
_exptl_crystal_description plate
_exptl_crystal_F_000 1008
_exptl_crystal_size_max 0.60
_exptl_crystal_size_mid 0.25
_exptl_crystal_size_min 0.15
_refine_diff_density_max 0.150
_refine_diff_density_min -0.164
_refine_ls_abs_structure_details
;
Flack <i>x</i> determined using 2313 quotients [(I+)-(I-)]/[(I+)+(I-)]
(Parsons & Flack, 2004)
;
_refine_ls_abs_structure_Flack 0.19(14)
_refine_ls_extinction_method none
_refine_ls_goodness_of_fit_ref 0.985
_refine_ls_hydrogen_treatment mixed
_refine_ls_matrix_type full
_refine_ls_number_parameters 396
_refine_ls_number_reflns 5823
_refine_ls_number_restraints 0
_refine_ls_restrained_S_all 0.985
_refine_ls_R_factor_all 0.0338
_refine_ls_R_factor_gt 0.0318
_refine_ls_shift/su_max 0.001
_refine_ls_shift/su_mean 0.000
_refine_ls_structure_factor_coef Fsqd
_refine_ls_weighting_details 'w=1/[\s^2^(Fo^2^)+(0.0623P)^2^+0.2078P] where P=(Fo^2^+2Fc^2^)/3'
_refine_ls_weighting_scheme calc
_refine_ls_wR_factor_gt 0.0886
_refine_ls_wR_factor_ref 0.0912
_reflns_number_gt 5543
_reflns_number_total 5823
_reflns_threshold_expression 'I > 2\s(I)'
_cod_data_source_file qp3039sup1.cif
_cod_data_source_block I
_cod_database_code 2021996
_shelx_space_group_comment
;
The symmetry employed for this shelxl refinement is uniquely defined
by the following loop, which should always be used as a source of
symmetry information in preference to the above space-group names.
They are only intended as comments.
;
_shelxl_version_number 2014

loop_
_space_group_symop_operation_xyz
'x, y, z'
'-x+1/2, -y, z+1/2'
'-x, y+1/2, -z+1/2'
'x+1/2, -y+1/2, -z'

loop_
_atom_site_type_symbol
_atom_site_label
_atom_site_fract_x
_atom_site_fract_y
_atom_site_fract_z
_atom_site_U_iso_or_equiv
_atom_site_adp_type
_atom_site_calc_flag
_atom_site_occupancy
_atom_site_disorder_assembly
_atom_site_disorder_group
N N1 0.40982(19) -0.08075(7) 0.97111(6) 0.0360(3) Uani d 1 . .
O O3 0.5064(2) -0.27780(7) 0.93447(6) 0.0530(3) Uani d 1 . .
O O1 -0.0581(2) 0.08123(8) 0.76045(5) 0.0557(3) Uani d 1 . .
O O2 0.5219(3) -0.21723(7) 1.02265(6) 0.0582(4) Uani d 1 . .
C C23 -0.2349(3) 0.16051(8) 1.02378(8) 0.0395(3) Uani d 1 . .
C C14 0.2537(2) -0.05737(8) 1.00620(7) 0.0346(3) Uani d 1 . .
O O4 0.08814(18) -0.09013(6) 1.01111(6) 0.0467(3) Uani d 1 . .
C C13 0.4813(3) -0.21821(8) 0.97018(7) 0.0394(3) Uani d 1 . .
C C16 0.0909(3) 0.11810(9) 1.06152(7) 0.0396(3) Uani d 1 . .
C C11 0.4532(3) -0.14247(10) 0.87096(8) 0.0448(4) Uani d 1 . .
O O5 0.29769(19) 0.00778(7) 1.03506(6) 0.0458(3) Uani d 1 . .
C C28 -0.0475(3) 0.12640(8) 1.00715(7) 0.0394(3) Uani d 1 . .
C C22 -0.2289(3) 0.17649(8) 1.08842(8) 0.0405(3) Uani d 1 . .
C C8 0.3252(3) -0.08382(9) 0.83773(7) 0.0432(3) Uani d 1 . .
C C12 0.3838(2) -0.15093(8) 0.93673(7) 0.0362(3) Uani d 1 . .
C C24 -0.3857(3) 0.17599(9) 0.98133(8) 0.0470(4) Uani d 1 . .
C C17 -0.0380(3) 0.15294(9) 1.11122(7) 0.0419(3) Uani d 1 . .
C C27 -0.0115(3) 0.10738(10) 0.94742(8) 0.0489(4) Uani d 1 . .
C C15 0.1475(3) 0.03615(10) 1.07729(8) 0.0468(4) Uani d 1 . .
C C1 -0.0793(3) 0.09457(12) 0.69571(7) 0.0531(4) Uani d 1 . .
C C19 -0.1362(5) 0.19791(14) 1.20822(9) 0.0687(6) Uani d 1 . .
C C25 -0.3483(4) 0.15657(11) 0.92150(9) 0.0552(4) Uani d 1 . .
C C5 0.0729(3) 0.02494(10) 0.78133(7) 0.0457(4) Uani d 1 . .
C C18 0.0089(4) 0.16336(12) 1.17156(9) 0.0567(5) Uani d 1 . .
C C7 0.1252(4) -0.10153(12) 0.81968(10) 0.0582(5) Uani d 1 . .
C C26 -0.1640(4) 0.12277(11) 0.90508(9) 0.0567(5) Uani d 1 . .
C C29 0.6171(3) -0.04817(11) 0.97609(9) 0.0491(4) Uani d 1 . .
H H29A 0.6116 -0.0022 0.9995 0.059 Uiso calc 1 . .
H H29B 0.6688 -0.0367 0.9367 0.059 Uiso calc 1 . .
H H29C 0.7068 -0.0842 0.9953 0.059 Uiso calc 1 . .
C C10 0.2722(3) 0.04351(11) 0.79854(9) 0.0544(4) Uani d 1 . .
C C9 0.3956(3) -0.01074(12) 0.82630(9) 0.0532(4) Uani d 1 . .
C C6 0.0011(3) -0.04802(13) 0.79183(10) 0.0600(5) Uani d 1 . .
C C21 -0.3733(3) 0.21104(11) 1.12580(9) 0.0546(4) Uani d 1 . .
C C20 -0.3228(4) 0.22187(14) 1.18594(10) 0.0688(6) Uani d 1 . .
C C2 0.1203(5) 0.12258(15) 0.66979(10) 0.0692(6) Uani d 1 . .
H H2A 0.1643 0.1672 0.6912 0.083 Uiso calc 1 . .
H H2B 0.1012 0.1349 0.6281 0.083 Uiso calc 1 . .
H H2C 0.2230 0.0835 0.6735 0.083 Uiso calc 1 . .
C C3 -0.1507(5) 0.02203(17) 0.66476(11) 0.0802(8) Uani d 1 . .
H H3A -0.0515 -0.0177 0.6714 0.096 Uiso calc 1 . .
H H3B -0.1644 0.0312 0.6224 0.096 Uiso calc 1 . .
H H3C -0.2815 0.0068 0.6809 0.096 Uiso calc 1 . .
C C4 -0.2427(5) 0.15678(19) 0.69363(14) 0.0886(9) Uani d 1 . .
H H4A -0.3668 0.1386 0.7122 0.106 Uiso calc 1 . .
H H4B -0.2705 0.1700 0.6525 0.106 Uiso calc 1 . .
H H4C -0.1939 0.2009 0.7148 0.106 Uiso calc 1 . .
H H121 0.236(3) -0.1625(11) 0.9379(8) 0.037(5) Uiso d 1 . .
H H271 0.112(4) 0.0871(13) 0.9356(10) 0.057(6) Uiso d 1 . .
H H112 0.605(4) -0.1285(12) 0.8696(9) 0.049(5) Uiso d 1 . .
H H91 0.530(4) 0.0020(15) 0.8349(12) 0.069(7) Uiso d 1 . .
H H151 0.032(4) 0.0014(12) 1.0755(10) 0.048(5) Uiso d 1 . .
H H241 -0.515(4) 0.2013(14) 0.9950(10) 0.061(6) Uiso d 1 . .
H H111 0.436(4) -0.1907(14) 0.8531(10) 0.059(6) Uiso d 1 . .
H H181 0.137(4) 0.1454(15) 1.1878(11) 0.066(7) Uiso d 1 . .
H H161 0.217(4) 0.1451(13) 1.0553(10) 0.053(6) Uiso d 1 . .
H H61 -0.144(4) -0.0624(14) 0.7784(10) 0.063(6) Uiso d 1 . .
H H101 0.325(3) 0.0959(13) 0.7930(9) 0.052(5) Uiso d 1 . .
H H201 -0.413(6) 0.2460(19) 1.2134(15) 0.099(10) Uiso d 1 . .
H H71 0.070(4) -0.1525(17) 0.8276(11) 0.072(7) Uiso d 1 . .
H H221 -0.504(4) 0.2285(15) 1.1090(11) 0.061(6) Uiso d 1 . .
H H251 -0.459(5) 0.1670(15) 0.8923(12) 0.073(8) Uiso d 1 . .
H H3 0.538(5) -0.3189(16) 0.9576(12) 0.074(7) Uiso d 1 . .
H H152 0.213(4) 0.0359(14) 1.1168(12) 0.062(6) Uiso d 1 . .
H H261 -0.137(4) 0.1106(15) 0.8636(12) 0.072(7) Uiso d 1 . .
H H191 -0.100(5) 0.2089(18) 1.2504(15) 0.098(10) Uiso d 1 . .

loop_
_atom_site_aniso_label
_atom_site_aniso_U_11
_atom_site_aniso_U_22
_atom_site_aniso_U_33
_atom_site_aniso_U_12
_atom_site_aniso_U_13
_atom_site_aniso_U_23
N1 0.0294(6) 0.0317(6) 0.0468(6) 0.0017(5) 0.0004(5) -0.0009(5)
O3 0.0721(9) 0.0368(5) 0.0502(6) 0.0172(6) -0.0111(6) -0.0032(5)
O1 0.0680(8) 0.0635(7) 0.0356(5) 0.0254(7) -0.0058(5) 0.0024(5)
O2 0.0841(10) 0.0466(6) 0.0439(6) 0.0179(7) -0.0119(7) 0.0006(5)
C23 0.0441(8) 0.0294(6) 0.0449(8) -0.0015(6) 0.0049(6) -0.0002(6)
C14 0.0313(7) 0.0278(6) 0.0448(7) 0.0040(5) -0.0005(6) 0.0067(5)
O4 0.0342(5) 0.0373(5) 0.0686(7) -0.0021(4) 0.0076(5) 0.0011(5)
C13 0.0417(8) 0.0340(6) 0.0425(7) 0.0059(6) -0.0032(6) 0.0012(6)
C16 0.0388(8) 0.0335(7) 0.0464(8) 0.0005(6) 0.0046(6) -0.0029(6)
C11 0.0506(10) 0.0419(8) 0.0419(8) 0.0100(7) 0.0004(7) 0.0013(6)
O5 0.0390(6) 0.0380(5) 0.0605(7) 0.0006(5) 0.0078(5) -0.0096(5)
C28 0.0433(8) 0.0304(6) 0.0444(8) -0.0020(6) 0.0061(6) 0.0005(5)
C22 0.0459(8) 0.0302(6) 0.0454(8) 0.0006(6) 0.0055(7) -0.0017(6)
C8 0.0486(9) 0.0433(8) 0.0376(7) 0.0050(7) -0.0035(7) 0.0026(6)
C12 0.0349(7) 0.0324(6) 0.0412(7) 0.0043(6) -0.0028(6) 0.0006(5)
C24 0.0481(9) 0.0381(7) 0.0549(9) 0.0011(7) -0.0003(8) 0.0037(7)
C17 0.0488(9) 0.0323(7) 0.0447(8) 0.0018(6) 0.0039(7) -0.0036(6)
C27 0.0574(10) 0.0438(8) 0.0454(8) 0.0010(8) 0.0124(8) -0.0013(6)
C15 0.0494(9) 0.0402(8) 0.0509(9) 0.0105(7) 0.0086(8) 0.0002(7)
C1 0.0621(11) 0.0608(10) 0.0363(7) 0.0069(9) -0.0128(8) 0.0042(7)
C19 0.0937(18) 0.0685(13) 0.0439(9) 0.0093(13) 0.0037(11) -0.0132(9)
C25 0.0682(12) 0.0461(9) 0.0513(9) -0.0037(9) -0.0101(9) 0.0058(7)
C5 0.0524(10) 0.0495(8) 0.0351(7) 0.0127(7) -0.0052(7) 0.0010(6)
C18 0.0691(13) 0.0530(10) 0.0480(9) 0.0055(10) -0.0070(9) -0.0065(8)
C7 0.0569(11) 0.0495(10) 0.0682(12) -0.0057(9) -0.0133(10) 0.0100(8)
C26 0.0791(14) 0.0488(9) 0.0422(8) -0.0048(9) 0.0049(9) 0.0005(7)
C29 0.0318(7) 0.0515(9) 0.0641(10) -0.0046(7) 0.0042(8) -0.0090(8)
C10 0.0630(11) 0.0447(9) 0.0553(10) -0.0026(8) -0.0147(9) 0.0087(8)
C9 0.0504(10) 0.0517(9) 0.0575(10) -0.0046(8) -0.0151(8) 0.0100(8)
C6 0.0485(10) 0.0665(12) 0.0650(12) -0.0031(9) -0.0129(9) 0.0096(9)
C21 0.0549(11) 0.0488(9) 0.0600(10) 0.0107(8) 0.0113(9) -0.0075(8)
C20 0.0808(15) 0.0682(13) 0.0574(11) 0.0162(12) 0.0198(11) -0.0164(10)
C2 0.0872(16) 0.0677(12) 0.0526(10) -0.0089(13) -0.0005(11) 0.0016(10)
C3 0.097(2) 0.0905(17) 0.0535(11) -0.0239(16) -0.0172(13) -0.0050(11)
C4 0.0912(19) 0.0972(19) 0.0773(16) 0.0346(16) -0.0253(15) 0.0161(14)

loop_
_atom_type_symbol
_atom_type_description
_atom_type_scat_dispersion_real
_atom_type_scat_dispersion_imag
_atom_type_scat_source
C C 0.0033 0.0016 'International Tables Vol C Tables 4.2.6.8 and 6.1.1.4'
H H 0.0000 0.0000 'International Tables Vol C Tables 4.2.6.8 and 6.1.1.4'
N N 0.0061 0.0033 'International Tables Vol C Tables 4.2.6.8 and 6.1.1.4'
O O 0.0106 0.0060 'International Tables Vol C Tables 4.2.6.8 and 6.1.1.4'

loop_
_geom_angle_atom_site_label_1
_geom_angle_atom_site_label_2
_geom_angle_atom_site_label_3
_geom_angle_site_symmetry_1
_geom_angle_site_symmetry_3
_geom_angle
_geom_angle_publ_flag
C14 N1 C12 . . 118.33(13) ?
C14 N1 C29 . . 122.00(13) ?
C12 N1 C29 . . 118.33(13) ?
C13 O3 H3 . . 108.2(16) ?
C5 O1 C1 . . 120.11(14) ?
C24 C23 C28 . . 121.01(16) ?
C24 C23 C22 . . 130.50(16) ?
C28 C23 C22 . . 108.45(15) ?
O4 C14 O5 . . 122.98(14) ?
O4 C14 N1 . . 124.85(14) ?
O5 C14 N1 . . 112.16(13) ?
O2 C13 O3 . . 124.75(15) ?
O2 C13 C12 . . 123.62(14) ?
O3 C13 C12 . . 111.57(13) ?
C28 C16 C17 . . 102.50(13) ?
C28 C16 C15 . . 114.68(14) ?
C17 C16 C15 . . 110.19(14) ?
C28 C16 H161 . . 110.1(14) ?
C17 C16 H161 . . 112.2(14) ?
C15 C16 H161 . . 107.2(14) ?
C8 C11 C12 . . 111.64(14) ?
C8 C11 H112 . . 110.8(12) ?
C12 C11 H112 . . 109.6(12) ?
C8 C11 H111 . . 109.8(14) ?
C12 C11 H111 . . 106.3(14) ?
H112 C11 H111 . . 108.5(19) ?
C14 O5 C15 . . 117.48(13) ?
C27 C28 C23 . . 119.95(17) ?
C27 C28 C16 . . 129.87(16) ?
C23 C28 C16 . . 110.15(14) ?
C21 C22 C17 . . 120.51(17) ?
C21 C22 C23 . . 130.65(18) ?
C17 C22 C23 . . 108.81(14) ?
C9 C8 C7 . . 117.46(16) ?
C9 C8 C11 . . 122.45(17) ?
C7 C8 C11 . . 120.03(16) ?
N1 C12 C13 . . 110.33(12) ?
N1 C12 C11 . . 112.54(13) ?
C13 C12 C11 . . 114.53(13) ?
N1 C12 H121 . . 105.9(11) ?
C13 C12 H121 . . 103.5(11) ?
C11 C12 H121 . . 109.3(11) ?
C23 C24 C25 . . 118.60(18) ?
C23 C24 H241 . . 118.3(13) ?
C25 C24 H241 . . 123.1(13) ?
C18 C17 C22 . . 120.34(17) ?
C18 C17 C16 . . 129.59(18) ?
C22 C17 C16 . . 110.07(14) ?
C28 C27 C26 . . 118.70(18) ?
C28 C27 H271 . . 121.0(14) ?
C26 C27 H271 . . 120.2(14) ?
O5 C15 C16 . . 109.77(14) ?
O5 C15 H151 . . 106.2(13) ?
C16 C15 H151 . . 113.5(13) ?
O5 C15 H152 . . 106.9(15) ?
C16 C15 H152 . . 108.4(15) ?
H151 C15 H152 . . 112(2) ?
O1 C1 C2 . . 110.38(17) ?
O1 C1 C3 . . 109.91(17) ?
C2 C1 C3 . . 111.3(2) ?
O1 C1 C4 . . 102.11(18) ?
C2 C1 C4 . . 110.8(2) ?
C3 C1 C4 . . 111.9(2) ?
C20 C19 C18 . . 121.4(2) ?
C20 C19 H191 . . 119(2) ?
C18 C19 H191 . . 119(2) ?
C26 C25 C24 . . 120.45(19) ?
C26 C25 H251 . . 122.4(16) ?
C24 C25 H251 . . 117.1(16) ?
C6 C5 O1 . . 120.67(18) ?
C6 C5 C10 . . 119.03(17) ?
O1 C5 C10 . . 119.89(17) ?
C19 C18 C17 . . 118.5(2) ?
C19 C18 H181 . . 120.7(15) ?
C17 C18 H181 . . 120.8(15) ?
C6 C7 C8 . . 121.37(19) ?
C6 C7 H71 . . 119.3(16) ?
C8 C7 H71 . . 119.3(16) ?
C25 C26 C27 . . 121.28(18) ?
C25 C26 H261 . . 120.5(17) ?
C27 C26 H261 . . 118.2(17) ?
N1 C29 H29A . . 109.5 ?
N1 C29 H29B . . 109.5 ?
H29A C29 H29B . . 109.5 ?
N1 C29 H29C . . 109.5 ?
H29A C29 H29C . . 109.5 ?
H29B C29 H29C . . 109.5 ?
C5 C10 C9 . . 119.99(19) ?
C5 C10 H101 . . 120.4(13) ?
C9 C10 H101 . . 119.6(13) ?
C8 C9 C10 . . 121.68(19) ?
C8 C9 H91 . . 120.0(17) ?
C10 C9 H91 . . 118.2(17) ?
C5 C6 C7 . . 120.47(19) ?
C5 C6 H61 . . 119.5(14) ?
C7 C6 H61 . . 120.0(14) ?
C20 C21 C22 . . 118.4(2) ?
C20 C21 H221 . . 122.0(15) ?
C22 C21 H221 . . 119.6(15) ?
C19 C20 C21 . . 120.8(2) ?
C19 C20 H201 . . 117(2) ?
C21 C20 H201 . . 122(2) ?
C1 C2 H2A . . 109.5 ?
C1 C2 H2B . . 109.5 ?
H2A C2 H2B . . 109.5 ?
C1 C2 H2C . . 109.5 ?
H2A C2 H2C . . 109.5 ?
H2B C2 H2C . . 109.5 ?
C1 C3 H3A . . 109.5 ?
C1 C3 H3B . . 109.5 ?
H3A C3 H3B . . 109.5 ?
C1 C3 H3C . . 109.5 ?
H3A C3 H3C . . 109.5 ?
H3B C3 H3C . . 109.5 ?
C1 C4 H4A . . 109.5 ?
C1 C4 H4B . . 109.5 ?
H4A C4 H4B . . 109.5 ?
C1 C4 H4C . . 109.5 ?
H4A C4 H4C . . 109.5 ?
H4B C4 H4C . . 109.5 ?

loop_
_geom_bond_atom_site_label_1
_geom_bond_atom_site_label_2
_geom_bond_site_symmetry_2
_geom_bond_distance
_geom_bond_publ_flag
N1 C14 . 1.3434(19) ?
N1 C12 . 1.4587(19) ?
N1 C29 . 1.466(2) ?
O3 C13 . 1.3226(19) ?
O3 H3 . 0.91(3) ?
O1 C5 . 1.383(2) ?
O1 C1 . 1.465(2) ?
O2 C13 . 1.197(2) ?
C23 C24 . 1.387(3) ?
C23 C28 . 1.406(2) ?
C23 C22 . 1.465(2) ?
C14 O4 . 1.2233(19) ?
C14 O5 . 1.3413(19) ?
C13 C12 . 1.532(2) ?
C16 C28 . 1.513(2) ?
C16 C17 . 1.515(2) ?
C16 C15 . 1.524(2) ?
C16 H161 . 0.95(2) ?
C11 C8 . 1.515(2) ?
C11 C12 . 1.538(2) ?
C11 H112 . 1.02(2) ?
C11 H111 . 0.94(3) ?
O5 C15 . 1.442(2) ?
C28 C27 . 1.389(2) ?
C22 C21 . 1.392(2) ?
C22 C17 . 1.401(2) ?
C8 C9 . 1.384(3) ?
C8 C7 . 1.394(3) ?
C12 H121 . 0.98(2) ?
C24 C25 . 1.395(3) ?
C24 H241 . 1.00(3) ?
C17 C18 . 1.388(3) ?
C27 C26 . 1.393(3) ?
C27 H271 . 0.91(3) ?
C15 H151 . 0.97(2) ?
C15 H152 . 0.98(3) ?
C1 C2 . 1.501(3) ?
C1 C3 . 1.519(3) ?
C1 C4 . 1.522(3) ?
C19 C20 . 1.375(4) ?
C19 C18 . 1.385(3) ?
C19 H191 . 0.99(3) ?
C25 C26 . 1.384(3) ?
C25 H251 . 0.99(3) ?
C5 C6 . 1.382(3) ?
C5 C10 . 1.388(3) ?
C18 H181 . 0.96(3) ?
C7 C6 . 1.383(3) ?
C7 H71 . 0.98(3) ?
C26 H261 . 0.96(3) ?
C29 H29A . 0.9600 ?
C29 H29B . 0.9600 ?
C29 H29C . 0.9600 ?
C10 C9 . 1.389(3) ?
C10 H101 . 0.99(2) ?
C9 H91 . 0.92(3) ?
C6 H61 . 1.02(3) ?
C21 C20 . 1.390(3) ?
C21 H221 . 0.98(3) ?
C20 H201 . 0.95(4) ?
C2 H2A . 0.9600 ?
C2 H2B . 0.9600 ?
C2 H2C . 0.9600 ?
C3 H3A . 0.9600 ?
C3 H3B . 0.9600 ?
C3 H3C . 0.9600 ?
C4 H4A . 0.9600 ?
C4 H4B . 0.9600 ?
C4 H4C . 0.9600 ?

loop_
_geom_hbond_atom_site_label_D
_geom_hbond_atom_site_label_H
_geom_hbond_atom_site_label_A
_geom_hbond_site_symmetry_A
_geom_hbond_distance_DH
_geom_hbond_distance_HA
_geom_hbond_distance_DA
_geom_hbond_angle_DHA
_geom_hbond_publ_flag
O3 H3 O4 4_547 0.91 1.77 2.6660(10) 168 yes
C29 H29C O4 1_655 0.96 2.50 3.240(2) 134 yes
C15 H151 O4 . 0.97 2.18 2.687(2) 111 yes
C26 H261 O1 . 0.96 2.41 3.369(2) 178 yes

loop_
_geom_torsion_atom_site_label_1
_geom_torsion_atom_site_label_2
_geom_torsion_atom_site_label_3
_geom_torsion_atom_site_label_4
_geom_torsion_site_symmetry_1
_geom_torsion_site_symmetry_2
_geom_torsion_site_symmetry_3
_geom_torsion_site_symmetry_4
_geom_torsion
_geom_torsion_publ_flag
C12 N1 C14 O4 . . . . -1.0(2) ?
C29 N1 C14 O4 . . . . -167.57(16) ?
C12 N1 C14 O5 . . . . -179.84(12) ?
C29 N1 C14 O5 . . . . 13.6(2) ?
O4 C14 O5 C15 . . . . 5.2(2) ?
N1 C14 O5 C15 . . . . -175.97(14) ?
C24 C23 C28 C27 . . . . -0.3(2) ?
C22 C23 C28 C27 . . . . -178.23(15) ?
C24 C23 C28 C16 . . . . 178.33(14) ?
C22 C23 C28 C16 . . . . 0.37(17) ?
C17 C16 C28 C27 . . . . 177.39(16) ?
C15 C16 C28 C27 . . . . -63.2(2) ?
C17 C16 C28 C23 . . . . -1.03(16) ?
C15 C16 C28 C23 . . . . 118.37(15) ?
C24 C23 C22 C21 . . . . 0.7(3) ?
C28 C23 C22 C21 . . . . 178.41(18) ?
C24 C23 C22 C17 . . . . -177.17(16) ?
C28 C23 C22 C17 . . . . 0.53(17) ?
C12 C11 C8 C9 . . . . 102.0(2) ?
C12 C11 C8 C7 . . . . -75.2(2) ?
C14 N1 C12 C13 . . . . -96.94(16) ?
C29 N1 C12 C13 . . . . 70.12(18) ?
C14 N1 C12 C11 . . . . 133.77(15) ?
C29 N1 C12 C11 . . . . -59.17(19) ?
O2 C13 C12 N1 . . . . 18.3(2) ?
O3 C13 C12 N1 . . . . -164.27(14) ?
O2 C13 C12 C11 . . . . 146.51(19) ?
O3 C13 C12 C11 . . . . -36.1(2) ?
C8 C11 C12 N1 . . . . -62.63(18) ?
C8 C11 C12 C13 . . . . 170.29(14) ?
C28 C23 C24 C25 . . . . 0.4(2) ?
C22 C23 C24 C25 . . . . 177.83(17) ?
C21 C22 C17 C18 . . . . 0.4(3) ?
C23 C22 C17 C18 . . . . 178.56(16) ?
C21 C22 C17 C16 . . . . -179.35(16) ?
C23 C22 C17 C16 . . . . -1.21(18) ?
C28 C16 C17 C18 . . . . -178.38(18) ?
C15 C16 C17 C18 . . . . 59.1(2) ?
C28 C16 C17 C22 . . . . 1.36(17) ?
C15 C16 C17 C22 . . . . -121.14(16) ?
C23 C28 C27 C26 . . . . 0.0(2) ?
C16 C28 C27 C26 . . . . -178.33(16) ?
C14 O5 C15 C16 . . . . -125.56(16) ?
C28 C16 C15 O5 . . . . 74.60(19) ?
C17 C16 C15 O5 . . . . -170.39(15) ?
C5 O1 C1 C2 . . . . -65.0(2) ?
C5 O1 C1 C3 . . . . 58.2(3) ?
C5 O1 C1 C4 . . . . 177.2(2) ?
C23 C24 C25 C26 . . . . -0.2(3) ?
C1 O1 C5 C6 . . . . -92.0(2) ?
C1 O1 C5 C10 . . . . 95.5(2) ?
C20 C19 C18 C17 . . . . -0.2(4) ?
C22 C17 C18 C19 . . . . -0.5(3) ?
C16 C17 C18 C19 . . . . 179.24(19) ?
C9 C8 C7 C6 . . . . -0.5(3) ?
C11 C8 C7 C6 . . . . 176.9(2) ?
C24 C25 C26 C27 . . . . -0.1(3) ?
C28 C27 C26 C25 . . . . 0.2(3) ?
C6 C5 C10 C9 . . . . -0.5(3) ?
O1 C5 C10 C9 . . . . 172.13(18) ?
C7 C8 C9 C10 . . . . 0.7(3) ?
C11 C8 C9 C10 . . . . -176.61(19) ?
C5 C10 C9 C8 . . . . -0.2(3) ?
O1 C5 C6 C7 . . . . -171.88(19) ?
C10 C5 C6 C7 . . . . 0.7(3) ?
C8 C7 C6 C5 . . . . -0.2(3) ?
C17 C22 C21 C20 . . . . 0.3(3) ?
C23 C22 C21 C20 . . . . -177.3(2) ?
C18 C19 C20 C21 . . . . 1.0(4) ?
C22 C21 C20 C19 . . . . -1.0(4) ?

_cod_database_fobs_code 2021996
